data_2242938
loop_
_publ_author_name
'Kansiz, Sevgi'
'Aydin, Alev Sema'
'Dege, Necmi'
'Agar, Erbil'
'Fritsky, Igor O.'

_publ_section_title
;
 Crystal structure and Hirshfeld surface analysis of
 (<i>Z</i>)-6-[(2-hydroxy-4-methylanilino)methylidene]-4-methylcyclohexa-2,4-dien-1-one
;
_journal_coeditor_code WM5504
_journal_issue 6
_journal_name_full 'Acta Crystallographica Section E'
_journal_page_first 785
_journal_page_last 788
_journal_paper_doi 10.1107/S2056989019006583
_journal_volume 75
_journal_year 2019
_chemical_formula_iupac 'C15 H15 N O2'
_chemical_formula_moiety 'C15 H15 N O2'
_chemical_formula_sum 'C15 H15 N O2'
_chemical_formula_weight 241.28
_chemical_name_systematic (<i>Z</i>)-6-[(2-Hydroxy-4-methylanilino)methylidene]-4-methylcyclohexa-2,4-dien-1-one
_space_group_crystal_system monoclinic
_space_group_IT_number 14
_space_group_name_Hall '-P 2ybc'
_space_group_name_H-M_alt 'P 1 21/c 1'
_symmetry_space_group_name_Hall '-P 2ybc'
_symmetry_space_group_name_H-M 'P 1 21/c 1'
_atom_sites_solution_hydrogens mixed
_audit_creation_method SHELXL-2017/1
_cell_angle_alpha 90
_cell_angle_beta 115.940(12)
_cell_angle_gamma 90
_cell_formula_units_Z 4
_cell_length_a 11.3954(19)
_cell_length_b 11.746(2)
_cell_length_c 10.3067(17)
_cell_measurement_reflns_used 15101
_cell_measurement_temperature 296(2)
_cell_measurement_theta_max 30.93
_cell_measurement_theta_min 2.80
_cell_volume 1240.6(4)
_computing_cell_refinement
;
X-AREA (Stoe & Cie, 2002)
;
_computing_data_collection
;
X-AREA (Stoe & Cie, 2002)
;
_computing_data_reduction
;
X-RED (Stoe & Cie, 2002)
;
_computing_molecular_graphics
;
PLATON (Spek, 2009)
;
_computing_publication_material
;
WinGX (Farrugia, 2012), SHELXL2018 (Sheldrick, 2015b),
PLATON (Spek, 2009) and publCIF (Westrip, 2010)
;
_computing_structure_refinement
;
SHELXL2018 (Sheldrick, 2015b)
;
_computing_structure_solution
;
SHELXT2017 (Sheldrick, 2015a)
;
_diffrn_ambient_temperature 296(2)
_diffrn_detector_area_resol_mean 6.67
_diffrn_measured_fraction_theta_full 0.992
_diffrn_measured_fraction_theta_max 0.993
_diffrn_measurement_device_type 'Stoe IPDS 2'
_diffrn_measurement_method 'rotation method'
_diffrn_radiation_type MoK\a
_diffrn_radiation_wavelength 0.71073
_diffrn_reflns_av_R_equivalents 0.0606
_diffrn_reflns_av_unetI/netI 0.0675
_diffrn_reflns_limit_h_max 13
_diffrn_reflns_limit_h_min -14
_diffrn_reflns_limit_k_max 11
_diffrn_reflns_limit_k_min -14
_diffrn_reflns_limit_l_max 12
_diffrn_reflns_limit_l_min -12
_diffrn_reflns_number 6997
_diffrn_reflns_theta_full 25.242
_diffrn_reflns_theta_max 25.997
_diffrn_reflns_theta_min 2.799
_diffrn_source 'sealed X-ray tube, 12 x 0.4 mm long-fine focus'
_exptl_absorpt_coefficient_mu 0.086
_exptl_absorpt_correction_T_max 0.9745
_exptl_absorpt_correction_T_min 0.9615
_exptl_absorpt_correction_type integration
_exptl_absorpt_process_details
;
(X-RED32; Stoe & Cie, 2002)
;
_exptl_crystal_colour red
_exptl_crystal_density_diffrn 1.292
_exptl_crystal_description prism
_exptl_crystal_F_000 512
_exptl_crystal_size_max 0.570
_exptl_crystal_size_mid 0.500
_exptl_crystal_size_min 0.440
_refine_diff_density_max 0.157
_refine_diff_density_min -0.142
_refine_ls_extinction_coef 0.007(2)
_refine_ls_extinction_expression Fc^*^=kFc[1+0.001xFc^2^\l^3^/sin(2\q)]^-1/4^
_refine_ls_extinction_method
;
SHELXL2017 (Sheldrick, 2015b)
;
_refine_ls_goodness_of_fit_ref 0.987
_refine_ls_hydrogen_treatment mixed
_refine_ls_matrix_type full
_refine_ls_number_parameters 171
_refine_ls_number_reflns 2417
_refine_ls_number_restraints 0
_refine_ls_restrained_S_all 0.987
_refine_ls_R_factor_all 0.1368
_refine_ls_R_factor_gt 0.0643
_refine_ls_shift/su_max 0.000
_refine_ls_shift/su_mean 0.000
_refine_ls_structure_factor_coef Fsqd
_refine_ls_weighting_details 'w=1/[\s^2^(Fo^2^)+(0.0717P)^2^] where P=(Fo^2^+2Fc^2^)/3'
_refine_ls_weighting_scheme calc
_refine_ls_wR_factor_gt 0.1300
_refine_ls_wR_factor_ref 0.1564
_reflns_number_gt 1261
_reflns_number_total 2417
_reflns_threshold_expression 'I > 2\s(I)'
_cod_data_source_file wm5504sup1.cif
_cod_data_source_block I
_cod_database_code 2242938
_shelx_space_group_comment
;
The symmetry employed for this shelxl refinement is uniquely defined
by the following loop, which should always be used as a source of
symmetry information in preference to the above space-group names.
They are only intended as comments.
;

loop_
_space_group_symop_operation_xyz
'x, y, z'
'-x, y+1/2, -z+1/2'
'-x, -y, -z'
'x, -y-1/2, z-1/2'

loop_
_atom_site_type_symbol
_atom_site_label
_atom_site_fract_x
_atom_site_fract_y
_atom_site_fract_z
_atom_site_U_iso_or_equiv
_atom_site_adp_type
_atom_site_calc_flag
_atom_site_occupancy
O O1 0.3892(2) 0.58075(18) 0.4721(3) 0.0775(7) Uani d 1
H H1 0.379271 0.539357 0.530605 0.116 Uiso calc 1
O O2 0.6238(2) 0.57505(18) 0.3518(2) 0.0735(7) Uani d 1
N N1 0.4922(3) 0.7437(3) 0.3822(3) 0.0581(7) Uani d 1
C C9 0.6549(3) 0.7665(2) 0.2975(3) 0.0544(7) Uani d 1
C C1 0.3454(3) 0.6868(3) 0.4791(3) 0.0563(7) Uani d 1
C C8 0.5565(3) 0.8082(3) 0.3317(3) 0.0599(8) Uani d 1
H H8 0.536018 0.885293 0.317983 0.072 Uiso calc 1
C C6 0.3978(3) 0.7746(2) 0.4288(3) 0.0546(7) Uani d 1
C C2 0.2544(3) 0.7113(3) 0.5301(3) 0.0613(8) Uani d 1
H H2A 0.219587 0.652120 0.562261 0.074 Uiso calc 1
C C3 0.2140(3) 0.8211(3) 0.5343(3) 0.0592(8) Uani d 1
C C11 0.8287(3) 0.8104(3) 0.2270(3) 0.0603(8) Uani d 1
C C14 0.6898(3) 0.6484(3) 0.3155(3) 0.0599(8) Uani d 1
C C10 0.7254(3) 0.8436(3) 0.2515(3) 0.0628(8) Uani d 1
H H10 0.700067 0.919577 0.237683 0.075 Uiso calc 1
C C5 0.3571(3) 0.8851(3) 0.4324(3) 0.0642(8) Uani d 1
H H5 0.390952 0.944514 0.399559 0.077 Uiso calc 1
C C4 0.2668(3) 0.9080(3) 0.4843(3) 0.0670(8) Uani d 1
H H4 0.240644 0.982737 0.485967 0.080 Uiso calc 1
C C12 0.8638(3) 0.6949(3) 0.2488(3) 0.0681(9) Uani d 1
H H12 0.934719 0.670249 0.234291 0.082 Uiso calc 1
C C13 0.7972(3) 0.6170(3) 0.2906(3) 0.0688(9) Uani d 1
H H13 0.823971 0.541368 0.302935 0.083 Uiso calc 1
C C7 0.1151(3) 0.8461(3) 0.5909(3) 0.0762(10) Uani d 1
H H7A 0.031563 0.816866 0.524800 0.114 Uiso calc 1
H H7B 0.109049 0.926922 0.600598 0.114 Uiso calc 1
H H7C 0.141812 0.810509 0.683322 0.114 Uiso calc 1
C C15 0.9064(3) 0.8936(3) 0.1829(4) 0.0769(10) Uani d 1
H H15A 0.861304 0.965184 0.157474 0.115 Uiso calc 1
H H15B 0.916047 0.863810 0.101333 0.115 Uiso calc 1
H H15C 0.990962 0.904493 0.261813 0.115 Uiso calc 1
H H1A 0.516(4) 0.673(4) 0.387(4) 0.088(12) Uiso d 1

loop_
_atom_site_aniso_label
_atom_site_aniso_U_11
_atom_site_aniso_U_22
_atom_site_aniso_U_33
_atom_site_aniso_U_12
_atom_site_aniso_U_13
_atom_site_aniso_U_23
O1 0.1026(18) 0.0475(13) 0.1056(17) 0.0073(13) 0.0671(15) 0.0093(11)
O2 0.0894(16) 0.0526(13) 0.0949(14) -0.0002(12) 0.0555(13) 0.0079(11)
N1 0.0611(17) 0.0488(17) 0.0674(15) 0.0035(14) 0.0308(13) 0.0064(12)
C9 0.0583(18) 0.0501(18) 0.0558(16) 0.0016(15) 0.0259(15) 0.0034(13)
C1 0.0612(19) 0.0484(18) 0.0586(16) 0.0013(16) 0.0254(15) 0.0019(13)
C8 0.0620(19) 0.0505(18) 0.0669(17) -0.0019(16) 0.0281(15) 0.0050(14)
C6 0.0550(18) 0.0498(18) 0.0602(16) 0.0033(15) 0.0262(14) 0.0031(13)
C2 0.068(2) 0.056(2) 0.0655(17) -0.0049(16) 0.0342(16) 0.0039(14)
C3 0.0591(19) 0.063(2) 0.0557(16) 0.0044(17) 0.0251(14) 0.0027(14)
C11 0.063(2) 0.063(2) 0.0601(16) -0.0045(17) 0.0318(15) -0.0012(14)
C14 0.065(2) 0.0535(19) 0.0620(16) -0.0024(16) 0.0288(15) -0.0002(14)
C10 0.067(2) 0.0563(19) 0.0648(17) -0.0033(17) 0.0283(16) 0.0005(14)
C5 0.0658(19) 0.0512(19) 0.0800(19) -0.0004(17) 0.0359(17) 0.0060(15)
C4 0.072(2) 0.0526(19) 0.084(2) 0.0078(17) 0.0406(18) 0.0011(16)
C12 0.071(2) 0.069(2) 0.0735(19) 0.0016(18) 0.0400(17) -0.0055(16)
C13 0.082(2) 0.0532(19) 0.081(2) 0.0030(18) 0.0450(19) -0.0030(16)
C7 0.073(2) 0.085(3) 0.078(2) 0.0082(19) 0.0403(18) 0.0022(17)
C15 0.078(2) 0.081(3) 0.084(2) -0.011(2) 0.0477(19) -0.0013(18)

loop_
_atom_type_symbol
_atom_type_description
_atom_type_scat_dispersion_real
_atom_type_scat_dispersion_imag
_atom_type_scat_source
C C 0.0033 0.0016 'International Tables Vol C Tables 4.2.6.8 and 6.1.1.4'
H H 0.0000 0.0000 'International Tables Vol C Tables 4.2.6.8 and 6.1.1.4'
N N 0.0061 0.0033 'International Tables Vol C Tables 4.2.6.8 and 6.1.1.4'
O O 0.0106 0.0060 'International Tables Vol C Tables 4.2.6.8 and 6.1.1.4'

loop_
_geom_angle_atom_site_label_1
_geom_angle_atom_site_label_2
_geom_angle_atom_site_label_3
_geom_angle
C1 O1 H1 109.5
C8 N1 C6 129.1(3)
C8 N1 H1A 111(2)
C6 N1 H1A 120(2)
C8 C9 C10 119.4(3)
C8 C9 C14 120.9(2)
C10 C9 C14 119.6(3)
O1 C1 C2 124.5(3)
O1 C1 C6 115.5(2)
C2 C1 C6 120.0(3)
N1 C8 C9 123.0(3)
N1 C8 H8 118.5
C9 C8 H8 118.5
C5 C6 C1 118.5(3)
C5 C6 N1 124.6(3)
C1 C6 N1 116.8(3)
C3 C2 C1 121.6(3)
C3 C2 H2A 119.2
C1 C2 H2A 119.2
C2 C3 C4 118.0(3)
C2 C3 C7 120.8(3)
C4 C3 C7 121.2(3)
C10 C11 C12 117.0(3)
C10 C11 C15 122.4(3)
C12 C11 C15 120.5(3)
O2 C14 C13 122.6(3)
O2 C14 C9 121.0(3)
C13 C14 C9 116.4(3)
C11 C10 C9 122.6(3)
C11 C10 H10 118.7
C9 C10 H10 118.7
C4 C5 C6 120.6(3)
C4 C5 H5 119.7
C6 C5 H5 119.7
C5 C4 C3 121.2(3)
C5 C4 H4 119.4
C3 C4 H4 119.4
C13 C12 C11 122.4(3)
C13 C12 H12 118.8
C11 C12 H12 118.8
C12 C13 C14 121.9(3)
C12 C13 H13 119.1
C14 C13 H13 119.1
C3 C7 H7A 109.5
C3 C7 H7B 109.5
H7A C7 H7B 109.5
C3 C7 H7C 109.5
H7A C7 H7C 109.5
H7B C7 H7C 109.5
C11 C15 H15A 109.5
C11 C15 H15B 109.5
H15A C15 H15B 109.5
C11 C15 H15C 109.5
H15A C15 H15C 109.5
H15B C15 H15C 109.5

loop_
_geom_bond_atom_site_label_1
_geom_bond_atom_site_label_2
_geom_bond_distance
O1 C1 1.356(3)
O1 H1 0.8200
O2 C14 1.302(4)
N1 C8 1.310(4)
N1 C6 1.404(4)
N1 H1A 0.87(4)
C9 C8 1.403(4)
C9 C10 1.422(4)
C9 C14 1.433(4)
C1 C2 1.383(4)
C1 C6 1.400(4)
C8 H8 0.9300
C6 C5 1.385(4)
C2 C3 1.377(4)
C2 H2A 0.9300
C3 C4 1.393(4)
C3 C7 1.506(4)
C11 C10 1.365(4)
C11 C12 1.405(4)
C11 C15 1.516(4)
C14 C13 1.404(4)
C10 H10 0.9300
C5 C4 1.377(4)
C5 H5 0.9300
C4 H4 0.9300
C12 C13 1.373(4)
C12 H12 0.9300
C13 H13 0.9300
C7 H7A 0.9600
C7 H7B 0.9600
C7 H7C 0.9600
C15 H15A 0.9600
C15 H15B 0.9600
C15 H15C 0.9600

loop_
_geom_hbond_atom_site_label_D
_geom_hbond_atom_site_label_H
_geom_hbond_atom_site_label_A
_geom_hbond_site_symmetry_A
_geom_hbond_distance_DH
_geom_hbond_distance_HA
_geom_hbond_distance_DA
_geom_hbond_angle_DHA
_geom_hbond_publ_flag
O1 H1 O2 3_666 0.82 1.82 2.627(3) 167.5 yes
N1 H1A O2 . 0.87(4) 1.83(4) 2.585(4) 144(3) yes

loop_
_geom_torsion_atom_site_label_1
_geom_torsion_atom_site_label_2
_geom_torsion_atom_site_label_3
_geom_torsion_atom_site_label_4
_geom_torsion
C6 N1 C8 C9 175.8(3)
C10 C9 C8 N1 -176.2(3)
C14 C9 C8 N1 0.5(4)
O1 C1 C6 C5 179.8(3)
C2 C1 C6 C5 0.4(4)
O1 C1 C6 N1 -2.2(4)
C2 C1 C6 N1 178.4(3)
C8 N1 C6 C5 -1.7(5)
C8 N1 C6 C1 -179.5(3)
O1 C1 C2 C3 180.0(3)
C6 C1 C2 C3 -0.7(4)
C1 C2 C3 C4 0.6(4)
C1 C2 C3 C7 -179.7(3)
C8 C9 C14 O2 6.1(4)
C10 C9 C14 O2 -177.2(3)
C8 C9 C14 C13 -174.4(3)
C10 C9 C14 C13 2.3(4)
C12 C11 C10 C9 0.1(4)
C15 C11 C10 C9 -177.9(3)
C8 C9 C10 C11 174.9(3)
C14 C9 C10 C11 -1.8(4)
C1 C6 C5 C4 -0.1(4)
N1 C6 C5 C4 -177.9(3)
C6 C5 C4 C3 0.0(5)
C2 C3 C4 C5 -0.2(4)
C7 C3 C4 C5 -179.9(3)
C10 C11 C12 C13 1.0(5)
C15 C11 C12 C13 179.1(3)
C11 C12 C13 C14 -0.5(5)
O2 C14 C13 C12 178.3(3)
C9 C14 C13 C12 -1.2(4)

_cod_database_fobs_code 2242938
